data_2017320
loop_
_publ_author_name
'Wang, Ru-Guo'
'Qiao, Qian'
'Tang, Tian-Di'

_publ_section_title
;Poly[[aqua(4,4'-diazenediyldibenzoato-\k^4^<i>O</i>,<i>O</i>':<i>O</i>'',<i>O</i>''')cadmium(II)]:
 a twofold interpenetrated three-dimensional coordination polymer of PtS
 topology
;
_journal_coeditor_code DN3124
_journal_issue 10
_journal_name_full 'Acta Crystallographica Section C'
_journal_page_first m388
_journal_page_last m390
_journal_paper_doi 10.1107/S0108270109035501
_journal_volume 65
_journal_year 2009
_chemical_formula_iupac '[Cd (C14 H8 N2 O4) (H2 O)]'
_chemical_formula_moiety 'C14 H10 Cd N2 O5'
_chemical_formula_sum 'C14 H10 Cd N2 O5'
_chemical_formula_weight 398.64
_chemical_name_systematic
;
Poly[[aqua(4,4'-diazenediyldibenzoato-
\k^4^<i>O</i>,<i>O</i>':<i>O</i>'',<i>O</i>''')cadmium(II)]
;
_space_group_IT_number 13
_symmetry_cell_setting monoclinic
_symmetry_space_group_name_Hall '-P 2yc'
_symmetry_space_group_name_H-M 'P 1 2/c 1'
_atom_sites_solution_hydrogens geom
_atom_sites_solution_primary direct
_atom_sites_solution_secondary difmap
_audit_creation_method SHELXL97
_cell_angle_alpha 90.00
_cell_angle_beta 90.949(9)
_cell_angle_gamma 90.00
_cell_formula_units_Z 2
_cell_length_a 14.8094(11)
_cell_length_b 6.4226(7)
_cell_length_c 7.0194(8)
_cell_measurement_reflns_used 1572
_cell_measurement_temperature 293(2)
_cell_measurement_theta_max 29.15
_cell_measurement_theta_min 3.01
_cell_volume 667.56(12)
_computing_cell_refinement 'SAINT (Bruker, 1999)'
_computing_data_collection 'SMART (Bruker, 1997)'
_computing_data_reduction 'SAINT (Bruker, 1999)'
_computing_molecular_graphics
;
SHELXTL (Sheldrick, 2008) and PLATON (Spek, 2009)
;
_computing_publication_material 'publCIF (Westrip, 2009)'
_computing_structure_refinement 'SHELXL97 (Sheldrick, 2008)'
_computing_structure_solution 'SHELXS97 (Sheldrick, 2008)'
_diffrn_ambient_temperature 293(2)
_diffrn_measured_fraction_theta_full 0.996
_diffrn_measured_fraction_theta_max 0.873
_diffrn_measurement_device_type 'Bruker APEX'
_diffrn_measurement_method '\f and \w scans'
_diffrn_radiation_monochromator graphite
_diffrn_radiation_source 'fine-focus sealed tube'
_diffrn_radiation_type MoK\a
_diffrn_radiation_wavelength 0.71073
_diffrn_reflns_av_R_equivalents 0.0314
_diffrn_reflns_av_sigmaI/netI 0.0534
_diffrn_reflns_limit_h_max 14
_diffrn_reflns_limit_h_min -20
_diffrn_reflns_limit_k_max 5
_diffrn_reflns_limit_k_min -8
_diffrn_reflns_limit_l_max 9
_diffrn_reflns_limit_l_min -9
_diffrn_reflns_number 3196
_diffrn_reflns_theta_full 25.00
_diffrn_reflns_theta_max 29.15
_diffrn_reflns_theta_min 2.75
_diffrn_standards_decay_% 0
_diffrn_standards_interval_count 0
_diffrn_standards_interval_time 0
_diffrn_standards_number 0
_exptl_absorpt_coefficient_mu 1.662
_exptl_absorpt_correction_T_max 0.715
_exptl_absorpt_correction_T_min 0.597
_exptl_absorpt_correction_type multi-scan
_exptl_absorpt_process_details '(SADABS; Sheldrick, 1996)'
_exptl_crystal_colour 'pale yellow'
_exptl_crystal_density_diffrn 1.983
_exptl_crystal_density_method 'not measured'
_exptl_crystal_description block
_exptl_crystal_F_000 392
_exptl_crystal_size_max 0.30
_exptl_crystal_size_mid 0.27
_exptl_crystal_size_min 0.20
_refine_diff_density_max 1.138
_refine_diff_density_min -0.797
_refine_ls_extinction_method none
_refine_ls_goodness_of_fit_ref 0.956
_refine_ls_hydrogen_treatment mixed
_refine_ls_matrix_type full
_refine_ls_number_parameters 104
_refine_ls_number_reflns 1572
_refine_ls_number_restraints 1
_refine_ls_restrained_S_all 0.956
_refine_ls_R_factor_all 0.0487
_refine_ls_R_factor_gt 0.0343
_refine_ls_shift/su_max 0.002
_refine_ls_shift/su_mean 0.000
_refine_ls_structure_factor_coef Fsqd
_refine_ls_weighting_details 'calc w = 1/[\s^2^(Fo^2^)+(0.0366P)^2^] where P=(Fo^2^+2Fc^2^)/3'
_refine_ls_weighting_scheme calc
_refine_ls_wR_factor_gt 0.0687
_refine_ls_wR_factor_ref 0.0722
_reflns_number_gt 1243
_reflns_number_total 1572
_reflns_threshold_expression I>2\s(I)
_cod_data_source_file dn3124.cif
_cod_data_source_block I
_cod_original_sg_symbol_H-M 'P 2/c'
_cod_database_code 2017320
_cod_database_fobs_code 2017320

loop_
_symmetry_equiv_pos_as_xyz
'x, y, z'
'-x, y, -z+1/2'
'-x, -y, -z'
'x, -y, z-1/2'

loop_
_atom_site_type_symbol
_atom_site_label
_atom_site_fract_x
_atom_site_fract_y
_atom_site_fract_z
_atom_site_U_iso_or_equiv
_atom_site_adp_type
_atom_site_calc_flag
_atom_site_refinement_flags
_atom_site_occupancy
_atom_site_disorder_assembly
_atom_site_disorder_group
C C1 0.3581(2) 0.4269(6) 0.4108(5) 0.0263(8) Uani d . 1 . .
C C2 0.2676(2) 0.3294(6) 0.4359(4) 0.0245(7) Uani d . 1 . .
C C3 0.2593(2) 0.1265(6) 0.5017(5) 0.0344(9) Uani d . 1 . .
H H3 0.3105 0.0486 0.5316 0.041 Uiso calc R 1 . .
C C4 0.1733(3) 0.0405(7) 0.5227(5) 0.0422(10) Uani d . 1 . .
H H4 0.1670 -0.0950 0.5672 0.051 Uiso calc R 1 . .
C C5 0.0973(2) 0.1576(8) 0.4771(5) 0.0418(10) Uani d . 1 . .
C C6 0.1065(2) 0.3577(8) 0.4139(5) 0.0416(11) Uani d . 1 . .
H H6 0.0552 0.4360 0.3855 0.050 Uiso calc R 1 . .
C C7 0.1905(2) 0.4449(7) 0.3918(5) 0.0316(8) Uani d . 1 . .
H H7 0.1958 0.5808 0.3476 0.038 Uiso calc R 1 . .
O O1 0.36137(17) 0.6114(5) 0.3517(4) 0.0454(8) Uani d . 1 . .
O O2 0.42930(14) 0.3223(4) 0.4444(4) 0.0366(6) Uani d . 1 . .
O O1W 0.5000 1.0062(7) 0.2500 0.0628(13) Uani d SD 1 . .
H H1W 0.517(4) 1.080(8) 0.156(6) 0.094 Uiso d D 1 . .
Cd Cd1 0.5000 0.66129(6) 0.2500 0.02656(13) Uani d S 1 . .
N N1 0.0020(3) 0.0925(6) 0.4916(6) 0.0533(10) Uani d . 1 . .

loop_
_atom_site_aniso_label
_atom_site_aniso_U_11
_atom_site_aniso_U_22
_atom_site_aniso_U_33
_atom_site_aniso_U_12
_atom_site_aniso_U_13
_atom_site_aniso_U_23
C1 0.0174(15) 0.038(2) 0.0234(17) -0.0122(15) 0.0025(13) -0.0020(16)
C2 0.0186(14) 0.0327(19) 0.0223(16) -0.0081(16) 0.0017(12) -0.0015(17)
C3 0.0297(17) 0.039(3) 0.034(2) -0.0098(17) 0.0003(15) 0.0019(18)
C4 0.052(2) 0.040(3) 0.035(2) -0.024(2) 0.0080(18) 0.003(2)
C5 0.0245(16) 0.070(3) 0.0308(19) -0.021(2) 0.0033(15) -0.006(2)
C6 0.0176(15) 0.070(3) 0.037(2) -0.003(2) 0.0020(15) -0.005(2)
C7 0.0214(15) 0.039(2) 0.0349(19) -0.0049(17) -0.0001(14) 0.0007(19)
O1 0.0273(13) 0.047(2) 0.0618(18) -0.0135(13) -0.0023(13) 0.0232(15)
O2 0.0176(10) 0.0410(16) 0.0513(15) -0.0008(12) 0.0017(10) -0.0153(14)
O1W 0.094(3) 0.019(2) 0.077(3) 0.000 0.054(3) 0.000
Cd1 0.01569(17) 0.0221(2) 0.0419(2) 0.000 0.00045(13) 0.000
N1 0.062(2) 0.056(2) 0.0423(18) -0.006(2) 0.0083(16) 0.003(2)

loop_
_atom_type_symbol
_atom_type_description
_atom_type_scat_dispersion_real
_atom_type_scat_dispersion_imag
_atom_type_scat_source
C C 0.0033 0.0016 'International Tables Vol C Tables 4.2.6.8 and 6.1.1.4'
H H 0.0000 0.0000 'International Tables Vol C Tables 4.2.6.8 and 6.1.1.4'
O O 0.0106 0.0060 'International Tables Vol C Tables 4.2.6.8 and 6.1.1.4'
Cd Cd -0.8075 1.2024 'International Tables Vol C Tables 4.2.6.8 and 6.1.1.4'
N N 0.0061 0.0033 'International Tables Vol C Tables 4.2.6.8 and 6.1.1.4'

loop_
_geom_angle_atom_site_label_1
_geom_angle_atom_site_label_2
_geom_angle_atom_site_label_3
_geom_angle_site_symmetry_1
_geom_angle_site_symmetry_3
_geom_angle
_geom_angle_publ_flag
O1 C1 O2 . . 121.6(3) ?
O1 C1 C2 . . 118.4(3) ?
O2 C1 C2 . . 120.1(3) ?
C3 C2 C7 . . 119.9(3) ?
C3 C2 C1 . . 121.2(3) ?
C7 C2 C1 . . 119.0(3) ?
C2 C3 C4 . . 119.4(4) ?
C2 C3 H3 . . 120.3 ?
C4 C3 H3 . . 120.3 ?
C5 C4 C3 . . 119.9(4) ?
C5 C4 H4 . . 120.0 ?
C3 C4 H4 . . 120.0 ?
C6 C5 C4 . . 120.0(3) ?
C6 C5 N1 . . 112.9(4) ?
C4 C5 N1 . . 127.1(4) ?
C5 C6 C7 . . 121.0(4) ?
C5 C6 H6 . . 119.5 ?
C7 C6 H6 . . 119.5 ?
C6 C7 C2 . . 119.8(4) ?
C6 C7 H7 . . 120.1 ?
C2 C7 H7 . . 120.1 ?
C1 O1 Cd1 . . 106.6(2) ?
C1 O2 Cd1 . 3_666 119.8(2) ?
Cd1 O1W H1W . . 124(4) ?
O1 Cd1 O1 . 2_655 163.32(16) y
O1 Cd1 O1W . . 98.34(8) y
O1 Cd1 O1W 2_655 . 98.34(8) ?
O1 Cd1 O2 . 4_565 84.26(9) y
O1 Cd1 O2 2_655 4_565 96.48(10) ?
O1W Cd1 O2 . 4_565 87.46(7) y
O1 Cd1 O2 . 3_666 96.48(10) y
O1 Cd1 O2 2_655 3_666 84.26(9) ?
O1W Cd1 O2 . 3_666 87.46(7) ?
O2 Cd1 O2 4_565 3_666 174.92(14) y
N1 N1 C5 3_556 . 109.7(6) ?

loop_
_geom_bond_atom_site_label_1
_geom_bond_atom_site_label_2
_geom_bond_site_symmetry_2
_geom_bond_distance
_geom_bond_publ_flag
C1 O1 . 1.256(5) ?
C1 O2 . 1.270(4) ?
C1 C2 . 1.492(4) ?
C2 C3 . 1.388(5) ?
C2 C7 . 1.391(5) ?
C3 C4 . 1.399(5) ?
C3 H3 . 0.9300 ?
C4 C5 . 1.386(6) ?
C4 H4 . 0.9300 ?
C5 C6 . 1.367(6) ?
C5 N1 . 1.477(6) ?
C6 C7 . 1.377(5) ?
C6 H6 . 0.9300 ?
C7 H7 . 0.9300 ?
O1W H1W . 0.85(5) ?
Cd1 O1 . 2.208(2) y
Cd1 O1W . 2.215(5) y
Cd1 O1 2_655 2.208(2) ?
Cd1 O2 4_565 2.374(3) ?
Cd1 O2 3_666 2.374(3) y
N1 N1 3_556 1.196(7) ?

loop_
_geom_hbond_atom_site_label_D
_geom_hbond_atom_site_label_H
_geom_hbond_atom_site_label_A
_geom_hbond_site_symmetry_A
_geom_hbond_distance_DH
_geom_hbond_distance_HA
_geom_hbond_distance_DA
_geom_hbond_angle_DHA
O1W H1W O2 2_665 0.85(5) 1.89(3) 2.670(4) 152(6)
